data_1520835
loop_
_publ_author_name
'Baudrin, E.'
'Touboul, M.'
'Nowogrocki, G.'

_publ_section_title
;
 Synthesis and crystal structure of Ni (V O3)2 . 4(H2 O) and alpha-(Ni (V
 O3)2 . 2(H2 O))
;
_journal_name_full 'Journal of Solid State Chemistry'
_journal_page_first 511
_journal_page_last 516
_journal_volume 152
_journal_year 2000
_chemical_formula_sum 'H4 Ni O8 V2'
_chemical_name_systematic 'Ni (V O3)2 (H2 O)2'
_space_group_IT_number 62
_symmetry_space_group_name_Hall '-P 2ac 2n'
_symmetry_space_group_name_H-M 'P n m a'
_cell_angle_alpha 90
_cell_angle_beta 90
_cell_angle_gamma 90
_cell_formula_units_Z 4
_cell_length_a 5.53
_cell_length_b 10.621
_cell_length_c 11.756
_cell_volume 690.478
_citation_journal_id_ASTM JSSCBI
_cod_data_source_file Baudrin_JSSCBI_2000_1920.cif
_cod_data_source_block H4Ni1O8V2
_cod_original_cell_volume 690.4785
_cod_original_formula_sum 'H4 Ni1 O8 V2'
_cod_database_code 1520835

loop_
_symmetry_equiv_pos_as_xyz
x,y,z
-x+1/2,-y,z+1/2
x+1/2,-y+1/2,-z+1/2
-x,y+1/2,-z
-x,-y,-z
x-1/2,y,-z-1/2
-x-1/2,y-1/2,z-1/2
x,-y-1/2,z

loop_
_atom_site_label
_atom_site_type_symbol
_atom_site_fract_x
_atom_site_fract_y
_atom_site_fract_z
_atom_site_occupancy
_atom_site_U_iso_or_equiv
O5 O-2 0.7051 0.25 0.3708 1 0.0
H2 H+1 0.58 0.25 0.406 1 0.0
O3 O-2 0.0039 0.5713 0.2082 1 0.0
H1 H+1 0.365 0.314 0.586 1 0.0
H3 H+1 0.688 0.25 0.309 1 0.0
O4 O-2 0.3381 0.25 0.5501 1 0.0
Ni1 Ni+2 0.01947 0.25 0.4596 1 0.0
V1 V+5 0.19614 0.5316 0.32656 1 0.0
O2 O-2 0.1667 0.3806 0.3546 1 0.0
O1 O-2 0.1177 0.6144 0.4367 1 0.0
